data_2239128
loop_
_publ_author_name
'Mohamed, Shaaban K.'
'Akkurt, Mehmet'
'Kariuki, Benson M.'
'Ali, Ali M.'
'Albayati, Mustafa R.'

_publ_section_title
;
 (2<i>E</i>)-2-(1,3-Benzothiazol-2-yl)-3-(dimethylamino)prop-2-enenitrile
;
_journal_coeditor_code TK5279
_journal_issue 1
_journal_name_full 'Acta Crystallographica Section E'
_journal_page_first o52
_journal_page_last o53
_journal_paper_doi 10.1107/S1600536813033266
_journal_volume 70
_journal_year 2014
_chemical_formula_iupac 'C12 H11 N3 S'
_chemical_formula_moiety 'C12 H11 N3 S'
_chemical_formula_sum 'C12 H11 N3 S'
_chemical_formula_weight 229.31
_chemical_name_systematic
;
(2<i>E</i>)-2-(1,3-Benzothiazol-2-yl)-3-(dimethylamino)prop-2-enenitrile
;
_space_group_IT_number 14
_symmetry_cell_setting monoclinic
_symmetry_space_group_name_Hall '-P 2ybc'
_symmetry_space_group_name_H-M 'P 1 21/c 1'
_atom_sites_solution_hydrogens geom
_atom_sites_solution_primary direct
_atom_sites_solution_secondary difmap
_cell_angle_alpha 90
_cell_angle_beta 112.947(4)
_cell_angle_gamma 90
_cell_formula_units_Z 4
_cell_length_a 7.3785(2)
_cell_length_b 20.1801(4)
_cell_length_c 8.2706(2)
_cell_measurement_reflns_used 1971
_cell_measurement_temperature 293(2)
_cell_measurement_theta_max 72.72
_cell_measurement_theta_min 4.38
_cell_volume 1134.03(6)
_computing_cell_refinement 'CrysAlis PRO (Oxford Diffraction, 2013)'
_computing_data_collection 'CrysAlis PRO (Oxford Diffraction, 2013)'
_computing_data_reduction 'CrysAlis PRO (Oxford Diffraction, 2013)'
_computing_molecular_graphics 'ORTEP-3 for Windows (Farrugia, 2012)'
_computing_publication_material 'WinGX (Farrugia, 2012) and PLATON (Spek, 2009)'
_computing_structure_refinement 'SHELXL97 (Sheldrick, 2008)'
_computing_structure_solution 'SHELXS97 (Sheldrick, 2008)'
_diffrn_ambient_temperature 293(2)
_diffrn_measured_fraction_theta_full 0.973
_diffrn_measured_fraction_theta_max 0.973
_diffrn_measurement_device_type 'Oxford Diffraction SuperNova (Dual, Cu at zero, Atlas)'
_diffrn_measurement_method '\w scans'
_diffrn_radiation_monochromator mirror
_diffrn_radiation_source 'SuperNova (Cu) X-ray Source'
_diffrn_radiation_type CuK\a
_diffrn_radiation_wavelength 1.54184
_diffrn_reflns_av_R_equivalents 0.0159
_diffrn_reflns_av_sigmaI/netI 0.0211
_diffrn_reflns_limit_h_max 9
_diffrn_reflns_limit_h_min -7
_diffrn_reflns_limit_k_max 25
_diffrn_reflns_limit_k_min -16
_diffrn_reflns_limit_l_max 8
_diffrn_reflns_limit_l_min -10
_diffrn_reflns_number 4062
_diffrn_reflns_reduction_process
;
;
_diffrn_reflns_theta_full 72.72
_diffrn_reflns_theta_max 72.72
_diffrn_reflns_theta_min 4.38
_diffrn_standards_decay_% 0
_diffrn_standards_interval_count 0
_diffrn_standards_interval_time 0
_diffrn_standards_number 0
_exptl_absorpt_coefficient_mu 2.319
_exptl_absorpt_correction_T_max 0.8184
_exptl_absorpt_correction_T_min 0.5839
_exptl_absorpt_correction_type multi-scan
_exptl_absorpt_process_details
;
(CrysAlis PRO; Oxford Diffraction, 2013)
;
_exptl_crystal_colour purple
_exptl_crystal_density_diffrn 1.343
_exptl_crystal_density_method 'Not Measured'
_exptl_crystal_description block
_exptl_crystal_F_000 480
_exptl_crystal_size_max 0.260
_exptl_crystal_size_mid 0.200
_exptl_crystal_size_min 0.090
_refine_diff_density_max 0.245
_refine_diff_density_min -0.258
_refine_ls_extinction_method none
_refine_ls_goodness_of_fit_ref 1.051
_refine_ls_hydrogen_treatment constr
_refine_ls_matrix_type full
_refine_ls_number_parameters 147
_refine_ls_number_reflns 2195
_refine_ls_number_restraints 0
_refine_ls_restrained_S_all 1.051
_refine_ls_R_factor_all 0.0405
_refine_ls_R_factor_gt 0.0369
_refine_ls_shift/su_max 0.002
_refine_ls_shift/su_mean 0.000
_refine_ls_structure_factor_coef Fsqd
_refine_ls_weighting_details 'calc w=1/[\s^2^(Fo^2^)+(0.0678P)^2^+0.1211P] where P=(Fo^2^+2Fc^2^)/3'
_refine_ls_weighting_scheme calc
_refine_ls_wR_factor_gt 0.1033
_refine_ls_wR_factor_ref 0.1070
_reflns_number_gt 1971
_reflns_number_total 2195
_reflns_threshold_expression I>2\s(I)
_cod_data_source_file tk5279sup1.cif
_cod_data_source_block I
_cod_original_sg_symbol_H-M 'P 21/c'
_cod_database_code 2239128
_cod_database_fobs_code 2239128

loop_
_symmetry_equiv_pos_site_id
_symmetry_equiv_pos_as_xyz
1 x,y,z
2 -x,1/2+y,1/2-z
3 -x,-y,-z
4 x,1/2-y,1/2+z

loop_
_atom_site_aniso_label
_atom_site_aniso_U_11
_atom_site_aniso_U_22
_atom_site_aniso_U_33
_atom_site_aniso_U_12
_atom_site_aniso_U_13
_atom_site_aniso_U_23
S1 0.0628(3) 0.0411(2) 0.0349(2) -0.0012(2) 0.0150(2) 0.00490(10)
N1 0.0501(7) 0.0382(6) 0.0408(6) 0.0023(5) 0.0188(5) 0.0008(5)
N2 0.0975(13) 0.0468(8) 0.0584(9) -0.0053(8) 0.0213(8) 0.0088(7)
N3 0.0544(7) 0.0575(8) 0.0464(7) -0.0001(6) 0.0144(6) -0.0116(6)
C1 0.0489(7) 0.0408(7) 0.0378(7) 0.0023(6) 0.0194(6) 0.0037(6)
C2 0.0457(7) 0.0413(7) 0.0365(7) 0.0036(6) 0.0189(6) 0.0014(5)
C3 0.0618(9) 0.0453(8) 0.0428(8) 0.0007(7) 0.0231(7) 0.0065(6)
C4 0.0642(9) 0.0417(8) 0.0567(9) -0.0033(7) 0.0315(7) 0.0019(7)
C5 0.0575(9) 0.0502(8) 0.0518(9) -0.0093(7) 0.0263(7) -0.0104(7)
C6 0.0576(9) 0.0546(9) 0.0377(7) -0.0041(7) 0.0180(6) -0.0027(6)
C7 0.0443(7) 0.0394(7) 0.0336(7) 0.0066(5) 0.0162(6) 0.0018(5)
C8 0.0457(7) 0.0369(7) 0.0412(7) 0.0041(6) 0.0175(6) -0.0008(6)
C9 0.0486(8) 0.0454(8) 0.0432(8) 0.0039(6) 0.0173(6) -0.0026(6)
C10 0.0652(10) 0.0537(10) 0.0699(11) -0.0082(8) 0.0219(9) -0.0178(9)
C11 0.0848(15) 0.0984(17) 0.0464(10) -0.0053(13) 0.0087(9) -0.0160(11)
C12 0.0570(9) 0.0379(7) 0.0485(8) 0.0002(6) 0.0165(7) -0.0029(6)

loop_
_atom_site_type_symbol
_atom_site_label
_atom_site_fract_x
_atom_site_fract_y
_atom_site_fract_z
_atom_site_U_iso_or_equiv
_atom_site_thermal_displace_type
_atom_site_calc_flag
_atom_site_refinement_flags
_atom_site_occupancy
S S1 0.11365(6) 0.50492(2) 0.23607(5) 0.04750(10) Uani d . 1.000
N N1 0.24456(18) 0.46002(6) 0.55620(16) 0.0427(4) Uani d . 1.000
N N2 0.3152(3) 0.66200(8) 0.3024(2) 0.0704(6) Uani d . 1.000
N N3 0.5370(2) 0.62896(8) 0.81666(18) 0.0544(4) Uani d . 1.000
C C1 0.0527(2) 0.42447(7) 0.26748(18) 0.0417(4) Uani d . 1.000
C C2 0.1371(2) 0.40931(7) 0.44773(19) 0.0403(4) Uani d . 1.000
C C3 0.1078(2) 0.34624(8) 0.5022(2) 0.0491(5) Uani d . 1.000
C C4 -0.0040(3) 0.30080(8) 0.3794(2) 0.0518(5) Uani d . 1.000
C C5 -0.0886(2) 0.31692(9) 0.2020(2) 0.0516(5) Uani d . 1.000
C C6 -0.0608(2) 0.37875(9) 0.1440(2) 0.0501(5) Uani d . 1.000
C C7 0.2450(2) 0.51233(7) 0.46445(18) 0.0388(4) Uani d . 1.000
C C8 0.3437(2) 0.57454(7) 0.53589(19) 0.0411(4) Uani d . 1.000
C C9 0.4385(2) 0.57944(8) 0.7160(2) 0.0459(5) Uani d . 1.000
C C10 0.5596(3) 0.69358(10) 0.7510(3) 0.0643(6) Uani d . 1.000
C C11 0.6221(4) 0.62098(14) 1.0073(3) 0.0817(8) Uani d . 1.000
C C12 0.3318(2) 0.62455(8) 0.4120(2) 0.0491(5) Uani d . 1.000
H H3 0.16340 0.33490 0.62050 0.0590 Uiso c R 1.000
H H4 -0.02320 0.25870 0.41570 0.0620 Uiso c R 1.000
H H5 -0.16480 0.28570 0.12150 0.0620 Uiso c R 1.000
H H6 -0.11670 0.38950 0.02530 0.0600 Uiso c R 1.000
H H9 0.43210 0.54140 0.77700 0.0550 Uiso c R 1.000
H H10A 0.62640 0.68910 0.67250 0.0960 Uiso c R 1.000
H H10B 0.63510 0.72160 0.84750 0.0960 Uiso c R 1.000
H H10C 0.43220 0.71290 0.68920 0.0960 Uiso c R 1.000
H H11A 0.60670 0.57590 1.03660 0.1230 Uiso c R 1.000
H H11B 0.55600 0.64990 1.05890 0.1230 Uiso c R 1.000
H H11C 0.75950 0.63200 1.05180 0.1230 Uiso c R 1.000

loop_
_atom_type_symbol
_atom_type_description
_atom_type_scat_dispersion_real
_atom_type_scat_dispersion_imag
_atom_type_scat_source
C C 0.0181 0.0091 ' International Tables Vol C Tables 4.2.6.8 and 6.1.1.4'
H H 0.0000 0.0000 ' International Tables Vol C Tables 4.2.6.8 and 6.1.1.4'
N N 0.0311 0.0180 ' International Tables Vol C Tables 4.2.6.8 and 6.1.1.4'
S S 0.3331 0.5567 ' International Tables Vol C Tables 4.2.6.8 and 6.1.1.4'

loop_
_geom_angle_atom_site_label_1
_geom_angle_atom_site_label_2
_geom_angle_atom_site_label_3
_geom_angle
_geom_angle_publ_flag
C1 S1 C7 89.15(7) no
C2 N1 C7 110.61(12) no
C9 N3 C10 124.08(15) no
C9 N3 C11 119.72(17) no
C10 N3 C11 116.13(18) no
S1 C1 C2 109.23(10) no
S1 C1 C6 129.06(12) no
C2 C1 C6 121.71(14) no
N1 C2 C1 115.46(13) no
N1 C2 C3 125.84(13) no
C1 C2 C3 118.70(13) no
C2 C3 C4 119.52(14) no
C3 C4 C5 121.02(16) no
C4 C5 C6 120.77(15) no
C1 C6 C5 118.27(14) no
S1 C7 N1 115.55(11) no
S1 C7 C8 119.17(10) no
N1 C7 C8 125.28(13) no
C7 C8 C9 117.55(13) no
C7 C8 C12 116.15(13) no
C9 C8 C12 126.30(14) no
N3 C9 C8 131.03(15) no
N2 C12 C8 175.21(17) no
C2 C3 H3 120.00 no
C4 C3 H3 120.00 no
C3 C4 H4 120.00 no
C5 C4 H4 119.00 no
C4 C5 H5 120.00 no
C6 C5 H5 120.00 no
C1 C6 H6 121.00 no
C5 C6 H6 121.00 no
N3 C9 H9 114.00 no
C8 C9 H9 115.00 no
N3 C10 H10A 109.00 no
N3 C10 H10B 109.00 no
N3 C10 H10C 109.00 no
H10A C10 H10B 109.00 no
H10A C10 H10C 109.00 no
H10B C10 H10C 110.00 no
N3 C11 H11A 109.00 no
N3 C11 H11B 109.00 no
N3 C11 H11C 109.00 no
H11A C11 H11B 109.00 no
H11A C11 H11C 110.00 no
H11B C11 H11C 109.00 no

loop_
_geom_bond_atom_site_label_1
_geom_bond_atom_site_label_2
_geom_bond_distance
_geom_bond_publ_flag
S1 C1 1.7311(15) no
S1 C7 1.7612(14) no
N1 C2 1.3878(19) no
N1 C7 1.3008(19) no
N2 C12 1.150(2) no
N3 C9 1.322(2) no
N3 C10 1.447(3) no
N3 C11 1.461(3) no
C1 C2 1.407(2) no
C1 C6 1.389(2) no
C2 C3 1.395(2) no
C3 C4 1.378(2) no
C4 C5 1.391(2) no
C5 C6 1.381(3) no
C7 C8 1.456(2) no
C8 C9 1.380(2) no
C8 C12 1.416(2) no
C3 H3 0.9300 no
C4 H4 0.9300 no
C5 H5 0.9300 no
C6 H6 0.9300 no
C9 H9 0.9300 no
C10 H10A 0.9600 no
C10 H10B 0.9600 no
C10 H10C 0.9600 no
C11 H11A 0.9600 no
C11 H11B 0.9600 no
C11 H11C 0.9600 no

loop_
_geom_hbond_atom_site_label_D
_geom_hbond_atom_site_label_H
_geom_hbond_atom_site_label_A
_geom_hbond_site_symmetry_A
_geom_hbond_distance_DH
_geom_hbond_distance_HA
_geom_hbond_distance_DA
_geom_hbond_angle_DHA
_geom_hbond_publ_flag
C9 H9 N1 . 0.93 2.44 2.851(2) 106 yes
C10 H10A Cg1 3_666 0.96 2.77 3.549(2) 138 yes

loop_
_geom_torsion_atom_site_label_1
_geom_torsion_atom_site_label_2
_geom_torsion_atom_site_label_3
_geom_torsion_atom_site_label_4
_geom_torsion
_geom_torsion_publ_flag
C7 S1 C1 C2 -0.33(12) no
C7 S1 C1 C6 179.26(16) no
C1 S1 C7 C8 -179.85(13) no
C1 S1 C7 N1 0.14(13) no
C2 N1 C7 C8 -179.91(15) no
C7 N1 C2 C3 179.41(16) no
C2 N1 C7 S1 0.10(19) no
C7 N1 C2 C1 -0.4(2) no
C11 N3 C9 C8 179.2(2) no
C10 N3 C9 C8 2.5(3) no
C6 C1 C2 C3 1.1(2) no
C6 C1 C2 N1 -179.15(15) no
S1 C1 C6 C5 179.96(13) no
C2 C1 C6 C5 -0.5(2) no
S1 C1 C2 N1 0.48(18) no
S1 C1 C2 C3 -179.33(12) no
N1 C2 C3 C4 179.54(17) no
C1 C2 C3 C4 -0.7(2) no
C2 C3 C4 C5 -0.2(3) no
C3 C4 C5 C6 0.8(3) no
C4 C5 C6 C1 -0.4(3) no
S1 C7 C8 C12 -2.3(2) no
N1 C7 C8 C9 -2.6(2) no
S1 C7 C8 C9 177.44(12) no
N1 C7 C8 C12 177.71(15) no
C12 C8 C9 N3 0.5(3) no
C7 C8 C9 N3 -179.24(17) no
